data_2209536
loop_
_publ_author_name
'Sun, Chuan-Wen'
'Zhang, Xiao-Dong'

_publ_section_title
;
 <i>N</i>-Benzoyl-<i>N</i>'-(<i>tert</i>-butylaminocarbonyl)thiourea
;
_journal_coeditor_code HK2040
_journal_issue 7
_journal_name_full 'Acta Crystallographica Section E'
_journal_page_first o2700
_journal_page_last o2701
_journal_paper_doi 10.1107/S1600536806019799
_journal_volume 62
_journal_year 2006
_chemical_formula_iupac 'C13 H17 N3 O2 S'
_chemical_formula_moiety 'C13 H17 N3 O2 S'
_chemical_formula_sum 'C13 H17 N3 O2 S'
_chemical_formula_weight 279.36
_chemical_name_systematic
;
N-Benzoyl-N'-(tert-butylaminocarbonyl)thiourea
;
_space_group_IT_number 14
_symmetry_cell_setting monoclinic
_symmetry_space_group_name_Hall '-P 2ybc'
_symmetry_space_group_name_H-M 'P 1 21/c 1'
_atom_sites_solution_hydrogens geom
_atom_sites_solution_primary direct
_atom_sites_solution_secondary difmap
_audit_creation_method SHELXL97
_cell_angle_alpha 90.00
_cell_angle_beta 90.317(2)
_cell_angle_gamma 90.00
_cell_formula_units_Z 8
_cell_length_a 11.4872(13)
_cell_length_b 30.416(3)
_cell_length_c 8.3472(9)
_cell_measurement_reflns_used 1882
_cell_measurement_temperature 291(2)
_cell_measurement_theta_max 18.69
_cell_measurement_theta_min 2.68
_cell_volume 2916.4(5)
_computing_cell_refinement SMART
_computing_data_collection 'SMART (Bruker, 1998)'
_computing_data_reduction 'SAINT (Bruker, 1998)'
_computing_molecular_graphics 'SHELXTL (Bruker, 1998)'
_computing_publication_material SHELXTL
_computing_structure_refinement 'SHELXL97 (Sheldrick, 1997)'
_computing_structure_solution 'SHELXS97 (Sheldrick, 1997)'
_diffrn_ambient_temperature 291(2)
_diffrn_measured_fraction_theta_full 0.986
_diffrn_measured_fraction_theta_max 0.986
_diffrn_measurement_device_type 'Bruker SMART CCD area-detector'
_diffrn_measurement_method '\f and \w'
_diffrn_radiation_monochromator graphite
_diffrn_radiation_source 'fine-focus sealed tube'
_diffrn_radiation_type MoK\a
_diffrn_radiation_wavelength 0.71073
_diffrn_reflns_av_R_equivalents 0.0619
_diffrn_reflns_av_sigmaI/netI 0.0894
_diffrn_reflns_limit_h_max 14
_diffrn_reflns_limit_h_min -14
_diffrn_reflns_limit_k_max 38
_diffrn_reflns_limit_k_min -35
_diffrn_reflns_limit_l_max 10
_diffrn_reflns_limit_l_min -10
_diffrn_reflns_number 18170
_diffrn_reflns_theta_full 27.00
_diffrn_reflns_theta_max 27.00
_diffrn_reflns_theta_min 1.77
_exptl_absorpt_coefficient_mu 0.224
_exptl_absorpt_correction_type none
_exptl_crystal_colour colourless
_exptl_crystal_density_diffrn 1.272
_exptl_crystal_density_meas 1.325
_exptl_crystal_density_method Method?
_exptl_crystal_description block
_exptl_crystal_F_000 1184
_exptl_crystal_size_max 0.24
_exptl_crystal_size_mid 0.10
_exptl_crystal_size_min 0.10
_refine_diff_density_max 0.352
_refine_diff_density_min -0.237
_refine_ls_extinction_method none
_refine_ls_goodness_of_fit_ref 1.020
_refine_ls_hydrogen_treatment constr
_refine_ls_matrix_type full
_refine_ls_number_parameters 349
_refine_ls_number_reflns 6284
_refine_ls_number_restraints 0
_refine_ls_restrained_S_all 1.020
_refine_ls_R_factor_all 0.1532
_refine_ls_R_factor_gt 0.0753
_refine_ls_shift/su_max 0.000
_refine_ls_shift/su_mean 0.000
_refine_ls_structure_factor_coef Fsqd
_refine_ls_weighting_details 'calc w = 1/[\s^2^(Fo^2^)+(0.0972P)^2^] where P=(Fo^2^+2Fc^2^)/3'
_refine_ls_weighting_scheme calc
_refine_ls_wR_factor_gt 0.1899
_refine_ls_wR_factor_ref 0.2140
_reflns_number_gt 3012
_reflns_number_total 6284
_reflns_threshold_expression I>2\s(I)
_cod_data_source_file hk2040.cif
_cod_data_source_block I
_cod_original_cell_volume 2916.4(6)
_cod_original_sg_symbol_H-M 'P 21/c'
_cod_database_code 2209536
_cod_database_fobs_code 2209536

loop_
_symmetry_equiv_pos_as_xyz
'x, y, z'
'-x, y+1/2, -z+1/2'
'-x, -y, -z'
'x, -y-1/2, z-1/2'

loop_
_atom_site_type_symbol
_atom_site_label
_atom_site_fract_x
_atom_site_fract_y
_atom_site_fract_z
_atom_site_U_iso_or_equiv
_atom_site_adp_type
_atom_site_calc_flag
_atom_site_refinement_flags
_atom_site_occupancy
S S1 0.79306(9) 0.16321(4) 0.79603(13) 0.0668(4) Uani d . 1
S S2 0.29495(9) 0.16151(4) 0.67323(14) 0.0698(4) Uani d . 1
O O1 0.0376(3) 0.06627(10) 0.8909(3) 0.0770(9) Uani d . 1
O O2 -0.0568(2) 0.11950(9) 0.4793(3) 0.0628(7) Uani d . 1
O O3 0.5447(2) 0.06290(9) 0.5833(3) 0.0741(9) Uani d . 1
O O4 0.4461(2) 0.11788(9) 0.9901(3) 0.0594(7) Uani d . 1
N N1 0.2075(2) 0.10421(9) 0.8759(3) 0.0522(8) Uani d . 1
H H1A 0.2746 0.1071 0.9209 0.063 Uiso calc R 1
N N2 0.0896(2) 0.11953(10) 0.6606(3) 0.0515(8) Uani d . 1
H H2A 0.0501 0.0990 0.7054 0.062 Uiso calc R 1
N N3 0.0804(3) 0.17309(10) 0.4591(4) 0.0584(8) Uani d . 1
H H3A 0.1466 0.1817 0.4961 0.070 Uiso calc R 1
N N4 0.7097(2) 0.10417(9) 0.5959(3) 0.0483(7) Uani d . 1
H H4A 0.7760 0.1082 0.5508 0.058 Uiso calc R 1
N N5 0.5910(2) 0.11855(9) 0.8110(4) 0.0526(8) Uani d . 1
H H5A 0.5529 0.0971 0.7687 0.063 Uiso calc R 1
N N6 0.5797(3) 0.17268(10) 1.0106(4) 0.0542(8) Uani d . 1
H H6 0.6455 0.1816 0.9744 0.065 Uiso calc R 1
C C1 0.2516(4) 0.07735(15) 1.2083(5) 0.0677(12) Uani d . 1
H H1 0.3001 0.0988 1.1660 0.081 Uiso calc R 1
C C2 0.2727(4) 0.06173(16) 1.3606(6) 0.0833(14) Uani d . 1
H H2 0.3357 0.0722 1.4197 0.100 Uiso calc R 1
C C3 0.1998(4) 0.03061(16) 1.4244(6) 0.0790(14) Uani d . 1
H H3 0.2130 0.0201 1.5276 0.095 Uiso calc R 1
C C4 0.1088(5) 0.01518(16) 1.3373(6) 0.0866(15) Uani d . 1
H H4 0.0602 -0.0060 1.3812 0.104 Uiso calc R 1
C C5 0.0875(4) 0.03028(14) 1.1859(5) 0.0720(12) Uani d . 1
H H5 0.0243 0.0195 1.1280 0.086 Uiso calc R 1
C C6 0.1606(3) 0.06185(12) 1.1178(4) 0.0507(9) Uani d . 1
C C7 0.1297(3) 0.07702(12) 0.9537(5) 0.0542(10) Uani d . 1
C C8 0.1912(3) 0.12751(11) 0.7339(4) 0.0472(9) Uani d . 1
C C9 0.0332(3) 0.13784(13) 0.5245(4) 0.0508(9) Uani d . 1
C C10 0.0276(4) 0.19883(13) 0.3268(5) 0.0591(10) Uani d . 1
C C11 -0.0937(4) 0.21496(15) 0.3744(6) 0.0859(15) Uani d . 1
H H11A -0.1447 0.1902 0.3866 0.129 Uiso calc R 1
H H11B -0.1237 0.2341 0.2924 0.129 Uiso calc R 1
H H11C -0.0887 0.2307 0.4738 0.129 Uiso calc R 1
C C12 0.0233(5) 0.17172(15) 0.1766(5) 0.0828(14) Uani d . 1
H H12A 0.1009 0.1637 0.1462 0.124 Uiso calc R 1
H H12B -0.0123 0.1885 0.0921 0.124 Uiso calc R 1
H H12C -0.0216 0.1456 0.1953 0.124 Uiso calc R 1
C C13 0.1081(4) 0.23872(15) 0.3064(6) 0.0814(14) Uani d . 1
H H13A 0.1071 0.2561 0.4023 0.122 Uiso calc R 1
H H13B 0.0815 0.2562 0.2176 0.122 Uiso calc R 1
H H13C 0.1860 0.2288 0.2864 0.122 Uiso calc R 1
C C14 0.7472(3) 0.07993(14) 0.2615(5) 0.0619(11) Uani d . 1
H H14 0.7901 0.1036 0.3007 0.074 Uiso calc R 1
C C15 0.7662(4) 0.06469(15) 0.1064(5) 0.0718(12) Uani d . 1
H H15 0.8221 0.0780 0.0424 0.086 Uiso calc R 1
C C16 0.7027(4) 0.03007(15) 0.0483(6) 0.0788(14) Uani d . 1
H H16 0.7140 0.0205 -0.0562 0.095 Uiso calc R 1
C C17 0.6223(4) 0.00945(15) 0.1433(6) 0.0801(14) Uani d . 1
H H17 0.5817 -0.0149 0.1054 0.096 Uiso calc R 1
C C18 0.6025(4) 0.02521(14) 0.2957(5) 0.0746(13) Uani d . 1
H H18 0.5457 0.0120 0.3585 0.090 Uiso calc R 1
C C19 0.6650(3) 0.06011(12) 0.3569(4) 0.0517(10) Uani d . 1
C C20 0.6353(3) 0.07513(12) 0.5195(5) 0.0538(10) Uani d . 1
C C21 0.6910(3) 0.12736(12) 0.7346(4) 0.0501(9) Uani d . 1
C C22 0.5346(3) 0.13683(13) 0.9458(4) 0.0523(9) Uani d . 1
C C23 0.5260(3) 0.19858(13) 1.1404(5) 0.0590(10) Uani d . 1
C C24 0.4058(4) 0.21378(15) 1.0916(6) 0.0884(15) Uani d . 1
H H24A 0.4101 0.2290 0.9910 0.133 Uiso calc R 1
H H24B 0.3757 0.2332 1.1718 0.133 Uiso calc R 1
H H24C 0.3554 0.1888 1.0808 0.133 Uiso calc R 1
C C25 0.5229(5) 0.17158(15) 1.2950(5) 0.0880(15) Uani d . 1
H H25A 0.4767 0.1457 1.2783 0.132 Uiso calc R 1
H H25B 0.4895 0.1889 1.3791 0.132 Uiso calc R 1
H H25C 0.6007 0.1632 1.3246 0.132 Uiso calc R 1
C C26 0.6051(4) 0.23842(14) 1.1636(6) 0.0778(13) Uani d . 1
H H26A 0.6792 0.2290 1.2045 0.117 Uiso calc R 1
H H26B 0.5700 0.2584 1.2382 0.117 Uiso calc R 1
H H26C 0.6157 0.2530 1.0626 0.117 Uiso calc R 1

loop_
_atom_site_aniso_label
_atom_site_aniso_U_11
_atom_site_aniso_U_22
_atom_site_aniso_U_33
_atom_site_aniso_U_12
_atom_site_aniso_U_13
_atom_site_aniso_U_23
S1 0.0501(6) 0.0764(8) 0.0739(7) -0.0218(5) 0.0084(5) -0.0197(6)
S2 0.0497(6) 0.0815(8) 0.0780(8) -0.0209(6) -0.0071(5) 0.0257(6)
O1 0.0618(19) 0.092(2) 0.0768(19) -0.0352(17) -0.0135(15) 0.0184(16)
O2 0.0487(16) 0.0768(19) 0.0628(17) -0.0147(14) -0.0009(13) -0.0033(14)
O3 0.0615(19) 0.087(2) 0.0740(19) -0.0362(16) 0.0156(15) -0.0181(15)
O4 0.0427(15) 0.0733(18) 0.0622(16) -0.0093(13) 0.0061(12) 0.0044(14)
N1 0.0402(17) 0.0606(19) 0.0558(19) -0.0073(15) -0.0010(14) 0.0087(16)
N2 0.0421(18) 0.0563(19) 0.0560(19) -0.0127(15) -0.0005(15) 0.0057(15)
N3 0.0456(19) 0.065(2) 0.064(2) -0.0114(16) -0.0010(15) 0.0079(17)
N4 0.0445(18) 0.0529(18) 0.0476(17) -0.0069(14) 0.0033(14) -0.0017(15)
N5 0.0439(18) 0.0549(19) 0.0592(19) -0.0087(15) 0.0064(15) -0.0072(15)
N6 0.0436(19) 0.0551(19) 0.064(2) -0.0062(15) 0.0080(15) -0.0062(16)
C1 0.063(3) 0.075(3) 0.065(3) -0.009(2) 0.001(2) 0.017(2)
C2 0.071(3) 0.101(4) 0.078(3) -0.003(3) -0.012(3) 0.019(3)
C3 0.091(4) 0.082(3) 0.063(3) 0.017(3) 0.006(3) 0.015(3)
C4 0.109(4) 0.082(3) 0.069(3) -0.013(3) 0.026(3) 0.015(3)
C5 0.072(3) 0.075(3) 0.069(3) -0.022(2) 0.014(2) 0.003(2)
C6 0.048(2) 0.050(2) 0.054(2) -0.0051(18) 0.0062(18) -0.0003(18)
C7 0.048(2) 0.053(2) 0.061(2) -0.0083(19) 0.000(2) 0.0053(19)
C8 0.041(2) 0.046(2) 0.055(2) -0.0034(16) 0.0025(17) 0.0036(17)
C9 0.042(2) 0.060(2) 0.051(2) 0.0022(19) 0.0014(18) -0.0010(19)
C10 0.062(3) 0.062(2) 0.053(2) -0.001(2) -0.011(2) 0.012(2)
C11 0.063(3) 0.081(3) 0.114(4) 0.015(3) -0.003(3) 0.018(3)
C12 0.115(4) 0.075(3) 0.059(3) -0.003(3) -0.007(3) -0.006(2)
C13 0.090(4) 0.074(3) 0.080(3) -0.011(3) 0.006(3) 0.014(3)
C14 0.051(2) 0.072(3) 0.063(3) -0.007(2) -0.001(2) -0.010(2)
C15 0.066(3) 0.089(3) 0.061(3) 0.002(2) 0.008(2) -0.008(2)
C16 0.095(4) 0.075(3) 0.066(3) 0.023(3) -0.011(3) -0.019(3)
C17 0.092(4) 0.072(3) 0.076(3) -0.012(3) -0.011(3) -0.013(3)
C18 0.082(3) 0.068(3) 0.074(3) -0.018(2) -0.003(2) -0.007(2)
C19 0.054(2) 0.044(2) 0.057(2) -0.0005(18) 0.0017(19) -0.0015(18)
C20 0.050(2) 0.049(2) 0.063(2) -0.0119(19) -0.0085(19) -0.0033(19)
C21 0.046(2) 0.055(2) 0.049(2) -0.0057(18) -0.0068(17) 0.0028(18)
C22 0.042(2) 0.058(2) 0.057(2) 0.0041(19) -0.0065(18) 0.006(2)
C23 0.059(3) 0.061(3) 0.057(2) 0.001(2) 0.002(2) -0.005(2)
C24 0.062(3) 0.094(4) 0.109(4) 0.017(3) 0.011(3) -0.024(3)
C25 0.114(4) 0.077(3) 0.073(3) -0.005(3) 0.014(3) 0.001(3)
C26 0.086(3) 0.067(3) 0.080(3) -0.011(3) 0.006(3) -0.014(2)

loop_
_atom_type_symbol
_atom_type_description
_atom_type_scat_dispersion_real
_atom_type_scat_dispersion_imag
_atom_type_scat_source
C C 0.0033 0.0016 'International Tables Vol C Tables 4.2.6.8 and 6.1.1.4'
H H 0.0000 0.0000 'International Tables Vol C Tables 4.2.6.8 and 6.1.1.4'
N N 0.0061 0.0033 'International Tables Vol C Tables 4.2.6.8 and 6.1.1.4'
O O 0.0106 0.0060 'International Tables Vol C Tables 4.2.6.8 and 6.1.1.4'
S S 0.1246 0.1234 'International Tables Vol C Tables 4.2.6.8 and 6.1.1.4'

loop_
_geom_angle_atom_site_label_1
_geom_angle_atom_site_label_2
_geom_angle_atom_site_label_3
_geom_angle
_geom_angle_publ_flag
C6 C1 C2 121.3(4) ?
C6 C1 H1 119.3 ?
C2 C1 H1 119.3 ?
C3 C2 C1 119.4(5) ?
C3 C2 H2 120.3 ?
C1 C2 H2 120.3 ?
C4 C3 C2 120.1(5) ?
C4 C3 H3 120.0 ?
C2 C3 H3 120.0 ?
C3 C4 C5 121.0(5) ?
C3 C4 H4 119.5 ?
C5 C4 H4 119.5 ?
C4 C5 C6 120.2(5) ?
C4 C5 H5 119.9 ?
C6 C5 H5 119.9 ?
C1 C6 C5 118.0(4) ?
C1 C6 C7 125.4(3) ?
C5 C6 C7 116.6(4) ?
O1 C7 N1 121.2(3) yes
O1 C7 C6 120.9(3) ?
N1 C7 C6 117.8(3) yes
N2 C8 N1 114.2(3) yes
N2 C8 S2 126.9(3) yes
N1 C8 S2 118.9(3) yes
O2 C9 N3 125.9(4) yes
O2 C9 N2 116.5(3) yes
N3 C9 N2 117.5(3) yes
N3 C10 C12 110.1(3) ?
N3 C10 C11 110.2(3) ?
C12 C10 C11 111.5(4) ?
N3 C10 C13 104.9(3) ?
C12 C10 C13 111.0(4) ?
C11 C10 C13 109.0(3) ?
C10 C11 H11A 109.5 ?
C10 C11 H11B 109.5 ?
H11A C11 H11B 109.5 ?
C10 C11 H11C 109.5 ?
H11A C11 H11C 109.5 ?
H11B C11 H11C 109.5 ?
C10 C12 H12A 109.5 ?
C10 C12 H12B 109.5 ?
H12A C12 H12B 109.5 ?
C10 C12 H12C 109.5 ?
H12A C12 H12C 109.5 ?
H12B C12 H12C 109.5 ?
C10 C13 H13A 109.5 ?
C10 C13 H13B 109.5 ?
H13A C13 H13B 109.5 ?
C10 C13 H13C 109.5 ?
H13A C13 H13C 109.5 ?
H13B C13 H13C 109.5 ?
C19 C14 C15 120.2(4) ?
C19 C14 H14 119.9 ?
C15 C14 H14 119.9 ?
C16 C15 C14 119.9(4) ?
C16 C15 H15 120.0 ?
C14 C15 H15 120.0 ?
C15 C16 C17 120.4(4) ?
C15 C16 H16 119.8 ?
C17 C16 H16 119.8 ?
C16 C17 C18 119.3(4) ?
C16 C17 H17 120.3 ?
C18 C17 H17 120.3 ?
C19 C18 C17 121.4(4) ?
C19 C18 H18 119.3 ?
C17 C18 H18 119.3 ?
C14 C19 C18 118.7(4) ?
C14 C19 C20 124.1(3) ?
C18 C19 C20 117.2(3) ?
O3 C20 N4 121.1(3) yes
O3 C20 C19 120.4(3) ?
N4 C20 C19 118.5(3) yes
N5 C21 N4 115.8(3) yes
N5 C21 S1 125.6(3) yes
N4 C21 S1 118.6(3) yes
O4 C22 N6 126.0(4) yes
O4 C22 N5 116.0(3) yes
N6 C22 N5 118.0(3) yes
N6 C23 C24 110.5(3) ?
N6 C23 C26 105.4(3) ?
C24 C23 C26 109.5(4) ?
N6 C23 C25 110.1(3) ?
C24 C23 C25 111.5(4) ?
C26 C23 C25 109.6(4) ?
C23 C24 H24A 109.5 ?
C23 C24 H24B 109.5 ?
H24A C24 H24B 109.5 ?
C23 C24 H24C 109.5 ?
H24A C24 H24C 109.5 ?
H24B C24 H24C 109.5 ?
C23 C25 H25A 109.5 ?
C23 C25 H25B 109.5 ?
H25A C25 H25B 109.5 ?
C23 C25 H25C 109.5 ?
H25A C25 H25C 109.5 ?
H25B C25 H25C 109.5 ?
C23 C26 H26A 109.5 ?
C23 C26 H26B 109.5 ?
H26A C26 H26B 109.5 ?
C23 C26 H26C 109.5 ?
H26A C26 H26C 109.5 ?
H26B C26 H26C 109.5 ?
C7 N1 C8 128.3(3) yes
C7 N1 H1A 115.8 ?
C8 N1 H1A 115.8 ?
C8 N2 C9 133.6(3) yes
C8 N2 H2A 113.2 ?
C9 N2 H2A 113.2 ?
C9 N3 C10 124.7(3) yes
C9 N3 H3A 117.6 ?
C10 N3 H3A 117.6 ?
C21 N4 C20 128.2(3) yes
C21 N4 H4A 115.9 ?
C20 N4 H4A 115.9 ?
C21 N5 C22 134.0(3) ?
C21 N5 H5A 113.0 ?
C22 N5 H5A 113.0 ?
C22 N6 C23 125.1(3) ?
C22 N6 H6 117.4 ?
C23 N6 H6 117.4 ?

loop_
_geom_bond_atom_site_label_1
_geom_bond_atom_site_label_2
_geom_bond_distance
_geom_bond_publ_flag
C1 C6 1.370(5) ?
C1 C2 1.378(6) ?
C1 H1 0.9300 ?
C2 C3 1.373(6) ?
C2 H2 0.9300 ?
C3 C4 1.354(7) ?
C3 H3 0.9300 ?
C4 C5 1.365(6) ?
C4 H4 0.9300 ?
C5 C6 1.398(5) ?
C5 H5 0.9300 ?
C6 C7 1.486(5) ?
C7 O1 1.222(4) yes
C7 N1 1.383(4) yes
C8 N2 1.337(4) yes
C8 N1 1.393(4) yes
C8 S2 1.659(3) yes
C9 O2 1.232(4) yes
C9 N3 1.321(5) yes
C9 N2 1.419(5) yes
C10 N3 1.480(5) yes
C10 C12 1.502(5) ?
C10 C11 1.532(6) ?
C10 C13 1.535(5) ?
C11 H11A 0.9600 ?
C11 H11B 0.9600 ?
C11 H11C 0.9600 ?
C12 H12A 0.9600 ?
C12 H12B 0.9600 ?
C12 H12C 0.9600 ?
C13 H13A 0.9600 ?
C13 H13B 0.9600 ?
C13 H13C 0.9600 ?
C14 C19 1.378(5) ?
C14 C15 1.393(5) ?
C14 H14 0.9300 ?
C15 C16 1.369(6) ?
C15 H15 0.9300 ?
C16 C17 1.372(6) ?
C16 H16 0.9300 ?
C17 C18 1.380(6) ?
C17 H17 0.9300 ?
C18 C19 1.379(5) ?
C18 H18 0.9300 ?
C19 C20 1.474(5) ?
C20 O3 1.229(4) yes
C20 N4 1.382(4) yes
C21 N5 1.344(4) yes
C21 N4 1.374(4) yes
C21 S1 1.679(4) yes
C22 O4 1.227(4) yes
C22 N6 1.322(5) yes
C22 N5 1.416(5) yes
C23 N6 1.477(5) yes
C23 C24 1.510(6) ?
C23 C26 1.526(6) ?
C23 C25 1.530(6) ?
C24 H24A 0.9600 ?
C24 H24B 0.9600 ?
C24 H24C 0.9600 ?
C25 H25A 0.9600 ?
C25 H25B 0.9600 ?
C25 H25C 0.9600 ?
C26 H26A 0.9600 ?
C26 H26B 0.9600 ?
C26 H26C 0.9600 ?
N1 H1A 0.8600 ?
N2 H2A 0.8600 ?
N3 H3A 0.8600 ?
N4 H4A 0.8600 ?
N5 H5A 0.8600 ?
N6 H6 0.8600 ?

loop_
_geom_hbond_atom_site_label_D
_geom_hbond_atom_site_label_H
_geom_hbond_atom_site_label_A
_geom_hbond_site_symmetry_A
_geom_hbond_distance_DH
_geom_hbond_distance_HA
_geom_hbond_distance_DA
_geom_hbond_angle_DHA
_geom_hbond_publ_flag
N1 H1A O4 . 0.8600 2.0800 2.927(3) 170.00 yes
N2 H2A O1 . 0.8600 1.8500 2.586(4) 143.00 yes
N3 H3A S2 . 0.8600 2.3300 3.057(4) 142.00 yes
N4 H4A O2 1_655 0.8600 2.0400 2.896(3) 171.00 yes
N5 H5A O3 . 0.8600 1.8700 2.598(4) 142.00 yes
N6 H6 S1 . 0.8600 2.3300 3.057(4) 142.00 yes

loop_
_geom_torsion_atom_site_label_1
_geom_torsion_atom_site_label_2
_geom_torsion_atom_site_label_3
_geom_torsion_atom_site_label_4
_geom_torsion
C6 C1 C2 C3 -1.2(7)
C1 C2 C3 C4 0.6(8)
C2 C3 C4 C5 -0.3(8)
C3 C4 C5 C6 0.6(7)
C2 C1 C6 C5 1.4(7)
C2 C1 C6 C7 179.0(4)
C4 C5 C6 C1 -1.1(6)
C4 C5 C6 C7 -178.9(4)
C1 C6 C7 O1 -169.1(4)
C5 C6 C7 O1 8.5(6)
C1 C6 C7 N1 9.9(6)
C5 C6 C7 N1 -172.5(3)
C19 C14 C15 C16 0.4(6)
C14 C15 C16 C17 -1.8(7)
C15 C16 C17 C18 2.9(7)
C16 C17 C18 C19 -2.7(7)
C15 C14 C19 C18 -0.1(6)
C15 C14 C19 C20 -177.2(4)
C17 C18 C19 C14 1.3(6)
C17 C18 C19 C20 178.6(4)
C14 C19 C20 O3 163.2(4)
C18 C19 C20 O3 -13.9(6)
C14 C19 C20 N4 -14.9(6)
C18 C19 C20 N4 168.0(4)
O1 C7 N1 C8 9.1(6)
C6 C7 N1 C8 -169.8(3)
N2 C8 N1 C7 -5.1(5)
S2 C8 N1 C7 174.7(3)
N1 C8 N2 C9 174.0(3)
S2 C8 N2 C9 -5.7(6)
O2 C9 N2 C8 172.9(3)
N3 C9 N2 C8 -7.9(6)
O2 C9 N3 C10 5.1(6)
N2 C9 N3 C10 -174.0(3)
C12 C10 N3 C9 -66.4(5)
C11 C10 N3 C9 57.0(5)
C13 C10 N3 C9 174.1(4)
N5 C21 N4 C20 4.7(5)
S1 C21 N4 C20 -176.1(3)
O3 C20 N4 C21 -8.9(6)
C19 C20 N4 C21 169.1(3)
N4 C21 N5 C22 -173.9(3)
S1 C21 N5 C22 7.0(6)
O4 C22 N5 C21 -174.7(4)
N6 C22 N5 C21 6.4(6)
O4 C22 N6 C23 -5.4(6)
N5 C22 N6 C23 173.4(3)
C24 C23 N6 C22 -57.2(5)
C26 C23 N6 C22 -175.4(3)
C25 C23 N6 C22 66.5(5)

loop_
_cod_related_entry_id
_cod_related_entry_database
_cod_related_entry_code
1 ChemSpider 13098419
